data_2233674
loop_
_publ_author_name
'Wera, Micha\/l'
'Chalyi, Andriy G.'
'Roshal, Alexander D.'
'B\/la\.zejowski, Jerzy'

_publ_section_title
;
 2-(4-Fluorophenyl)-2<i>H</i>-chromen-4(3<i>H</i>)-one
;
_journal_coeditor_code XU5408
_journal_issue 2
_journal_name_full 'Acta Crystallographica Section E'
_journal_page_first o253
_journal_page_last o254
_journal_paper_doi 10.1107/S160053681105464X
_journal_volume 68
_journal_year 2012
_chemical_formula_iupac 'C15 H11 F O2'
_chemical_formula_moiety 'C15 H11 F O2'
_chemical_formula_sum 'C15 H11 F O2'
_chemical_formula_weight 242.24
_chemical_name_systematic
;
2-(4-Fluorophenyl)-2<i>H</i>-chromen-4(3<i>H</i>)-one
;
_space_group_IT_number 14
_symmetry_cell_setting monoclinic
_symmetry_space_group_name_Hall '-P 2yn'
_symmetry_space_group_name_H-M 'P 1 21/n 1'
_atom_sites_solution_hydrogens geom
_atom_sites_solution_primary direct
_atom_sites_solution_secondary difmap
_audit_creation_method SHELXL-97
_cell_angle_alpha 90.00
_cell_angle_beta 91.630(11)
_cell_angle_gamma 90.00
_cell_formula_units_Z 4
_cell_length_a 11.7896(13)
_cell_length_b 5.2309(8)
_cell_length_c 19.740(3)
_cell_measurement_reflns_used 2163
_cell_measurement_temperature 295(2)
_cell_measurement_theta_max 25.05
_cell_measurement_theta_min 3.46
_cell_volume 1216.9(3)
_computing_cell_refinement '<i>CrysAlis RED</i> (Oxford Diffraction, 2008)'
_computing_data_collection '<i>CrysAlis CCD</i> (Oxford Diffraction, 2008)'
_computing_data_reduction '<i>CrysAlis RED</i> (Oxford Diffraction, 2008)'
_computing_molecular_graphics '<i>ORTEP-3</i> (Farrugia, 1997)'
_computing_publication_material '<i>SHELXL97</i> (Sheldrick, 2008) and <i>PLATON</i> (Spek, 2009)'
_computing_structure_refinement '<i>SHELXL97</i> (Sheldrick, 2008)'
_computing_structure_solution '<i>SHELXS97</i> (Sheldrick, 2008)'
_diffrn_ambient_temperature 295(2)
_diffrn_detector_area_resol_mean 10.4002
_diffrn_measured_fraction_theta_full 0.999
_diffrn_measured_fraction_theta_max 0.999
_diffrn_measurement_device_type 'Oxford Diffraction Gemini R Ultra Ruby CCD'
_diffrn_measurement_method \w
_diffrn_radiation_monochromator graphite
_diffrn_radiation_source 'Enhance (Mo) X-ray Source'
_diffrn_radiation_type MoK\a
_diffrn_radiation_wavelength 0.71073
_diffrn_reflns_av_R_equivalents 0.0804
_diffrn_reflns_av_sigmaI/netI 0.0771
_diffrn_reflns_limit_h_max 14
_diffrn_reflns_limit_h_min -14
_diffrn_reflns_limit_k_max 6
_diffrn_reflns_limit_k_min -5
_diffrn_reflns_limit_l_max 23
_diffrn_reflns_limit_l_min -18
_diffrn_reflns_number 7630
_diffrn_reflns_theta_full 25.00
_diffrn_reflns_theta_max 25.05
_diffrn_reflns_theta_min 3.46
_exptl_absorpt_coefficient_mu 0.097
_exptl_absorpt_correction_T_max 0.953
_exptl_absorpt_correction_T_min 0.919
_exptl_absorpt_correction_type multi-scan
_exptl_absorpt_process_details
;
(CrysAlis RED; Oxford Diffraction, 2008)
;
_exptl_crystal_colour colorless
_exptl_crystal_density_diffrn 1.322
_exptl_crystal_density_method 'not measured'
_exptl_crystal_description needle
_exptl_crystal_F_000 504
_exptl_crystal_size_max 0.6
_exptl_crystal_size_mid 0.05
_exptl_crystal_size_min 0.05
_refine_diff_density_max 0.178
_refine_diff_density_min -0.173
_refine_ls_extinction_coef 0.021(3)
_refine_ls_extinction_expression Fc^*^=kFc[1+0.001xFc^2^\l^3^/sin(2\q)]^-1/4^
_refine_ls_extinction_method '<i>SHELXL97</i> (Sheldrick, 2008)'
_refine_ls_goodness_of_fit_ref 1.014
_refine_ls_hydrogen_treatment constr
_refine_ls_matrix_type full
_refine_ls_number_parameters 164
_refine_ls_number_reflns 2163
_refine_ls_number_restraints 0
_refine_ls_restrained_S_all 1.014
_refine_ls_R_factor_all 0.1280
_refine_ls_R_factor_gt 0.0556
_refine_ls_shift/su_max 0.000
_refine_ls_shift/su_mean 0.000
_refine_ls_structure_factor_coef Fsqd
_refine_ls_weighting_details 'calc w=1/[\s^2^(Fo^2^)+(0.0555P)^2^+0.0000P] where P=(Fo^2^+2Fc^2^)/3'
_refine_ls_weighting_scheme calc
_refine_ls_wR_factor_gt 0.1197
_refine_ls_wR_factor_ref 0.1601
_reflns_number_gt 1080
_reflns_number_total 2163
_reflns_threshold_expression I>2sigma(I)
_cod_data_source_file xu5408.cif
_cod_data_source_block I
_cod_original_sg_symbol_H-M 'P 21/n'
_cod_database_code 2233674
_cod_database_fobs_code 2233674

loop_
_symmetry_equiv_pos_as_xyz
'x, y, z'
'-x+1/2, y+1/2, -z+1/2'
'-x, -y, -z'
'x-1/2, -y-1/2, z-1/2'

loop_
_atom_site_type_symbol
_atom_site_label
_atom_site_fract_x
_atom_site_fract_y
_atom_site_fract_z
_atom_site_U_iso_or_equiv
_atom_site_adp_type
_atom_site_calc_flag
_atom_site_refinement_flags
_atom_site_occupancy
_atom_site_symmetry_multiplicity
O O1 0.81543(15) 0.0853(4) 0.03640(10) 0.0584(6) Uani d . 1 1
C C2 0.7340(2) 0.1581(6) -0.01647(15) 0.0559(8) Uani d . 1 1
H H2 0.7041 0.0020 -0.0379 0.067 Uiso calc R 1 1
C C3 0.6364(2) 0.3003(6) 0.01423(16) 0.0604(9) Uani d . 1 1
H H3A 0.6643 0.4583 0.0343 0.072 Uiso calc R 1 1
H H3B 0.5811 0.3439 -0.0212 0.072 Uiso calc R 1 1
C C4 0.5800(3) 0.1446(6) 0.06728(16) 0.0580(8) Uani d . 1 1
C C5 0.6150(3) -0.1982(6) 0.15344(17) 0.0691(10) Uani d . 1 1
H H5 0.5387 -0.1907 0.1641 0.083 Uiso calc R 1 1
C C6 0.6851(4) -0.3619(7) 0.18806(18) 0.0788(11) Uani d . 1 1
H H6 0.6563 -0.4688 0.2210 0.095 Uiso calc R 1 1
C C7 0.7999(3) -0.3687(7) 0.17398(18) 0.0777(11) Uani d . 1 1
H H7 0.8482 -0.4776 0.1983 0.093 Uiso calc R 1 1
C C8 0.8424(3) -0.2147(6) 0.12410(16) 0.0638(9) Uani d . 1 1
H H8 0.9194 -0.2177 0.1150 0.077 Uiso calc R 1 1
C C9 0.6553(3) -0.0420(5) 0.10249(15) 0.0541(8) Uani d . 1 1
C C10 0.7694(3) -0.0553(5) 0.08754(15) 0.0533(8) Uani d . 1 1
O O11 0.48046(18) 0.1698(4) 0.08060(13) 0.0784(8) Uani d . 1 1
C C12 0.7935(2) 0.3105(6) -0.06892(16) 0.0545(8) Uani d . 1 1
C C13 0.7726(3) 0.2659(7) -0.13661(19) 0.0813(11) Uani d . 1 1
H H13 0.7243 0.1333 -0.1498 0.098 Uiso calc R 1 1
C C14 0.8221(4) 0.4146(8) -0.1857(2) 0.0939(12) Uani d . 1 1
H H14 0.8077 0.3834 -0.2315 0.113 Uiso calc R 1 1
C C15 0.8924(3) 0.6075(8) -0.1651(2) 0.0766(11) Uani d . 1 1
C C16 0.9173(3) 0.6583(6) -0.0993(2) 0.0720(10) Uani d . 1 1
H H16 0.9666 0.7901 -0.0869 0.086 Uiso calc R 1 1
C C17 0.8669(2) 0.5075(6) -0.05082(17) 0.0635(9) Uani d . 1 1
H H17 0.8826 0.5394 -0.0052 0.076 Uiso calc R 1 1
F F18 0.94093(19) 0.7554(5) -0.21355(12) 0.1139(9) Uani d . 1 1

loop_
_atom_site_aniso_label
_atom_site_aniso_U_11
_atom_site_aniso_U_22
_atom_site_aniso_U_33
_atom_site_aniso_U_12
_atom_site_aniso_U_13
_atom_site_aniso_U_23
O1 0.0545(11) 0.0636(13) 0.0569(14) 0.0006(10) 0.0003(10) 0.0084(11)
C2 0.0576(18) 0.0598(18) 0.050(2) 0.0043(15) -0.0027(15) 0.0036(15)
C3 0.0594(19) 0.0567(18) 0.065(2) 0.0072(15) 0.0073(16) -0.0005(16)
C4 0.0558(19) 0.0593(19) 0.059(2) -0.0006(16) 0.0078(16) -0.0073(16)
C5 0.079(2) 0.069(2) 0.060(2) 0.0009(19) 0.0113(18) -0.0054(19)
C6 0.110(3) 0.073(2) 0.054(2) -0.004(2) 0.016(2) 0.0065(18)
C7 0.101(3) 0.072(2) 0.060(3) 0.011(2) -0.001(2) 0.0089(19)
C8 0.074(2) 0.062(2) 0.055(2) 0.0056(17) -0.0002(17) 0.0027(17)
C9 0.065(2) 0.0502(17) 0.047(2) -0.0017(15) 0.0066(15) -0.0043(15)
C10 0.064(2) 0.0491(17) 0.0470(19) -0.0003(15) 0.0034(15) -0.0043(15)
O11 0.0585(14) 0.0875(17) 0.0899(19) 0.0026(12) 0.0133(12) 0.0015(14)
C12 0.0569(18) 0.0570(18) 0.050(2) 0.0061(15) 0.0045(15) -0.0055(16)
C13 0.102(3) 0.082(3) 0.059(3) -0.010(2) -0.006(2) -0.001(2)
C14 0.124(3) 0.107(3) 0.051(3) -0.010(3) 0.001(2) 0.011(2)
C15 0.078(2) 0.088(3) 0.065(3) 0.009(2) 0.018(2) 0.027(2)
C16 0.068(2) 0.073(2) 0.077(3) -0.0060(18) 0.018(2) 0.005(2)
C17 0.064(2) 0.072(2) 0.055(2) -0.0004(18) 0.0090(16) -0.0048(18)
F18 0.1241(18) 0.1279(19) 0.0916(18) 0.0035(15) 0.0346(14) 0.0416(15)

loop_
_atom_type_symbol
_atom_type_description
_atom_type_scat_dispersion_real
_atom_type_scat_dispersion_imag
_atom_type_scat_source
C C 0.0033 0.0016 'International Tables Vol C Tables 4.2.6.8 and 6.1.1.4'
H H 0.0000 0.0000 'International Tables Vol C Tables 4.2.6.8 and 6.1.1.4'
O O 0.0106 0.0060 'International Tables Vol C Tables 4.2.6.8 and 6.1.1.4'
F F 0.0171 0.0103 'International Tables Vol C Tables 4.2.6.8 and 6.1.1.4'

loop_
_geom_angle_atom_site_label_1
_geom_angle_atom_site_label_2
_geom_angle_atom_site_label_3
_geom_angle
C10 O1 C2 113.7(2)
O1 C2 C12 108.9(2)
O1 C2 C3 109.7(2)
C12 C2 C3 113.1(2)
O1 C2 H2 108.3
C12 C2 H2 108.3
C3 C2 H2 108.3
C4 C3 C2 111.8(2)
C4 C3 H3A 109.3
C2 C3 H3A 109.3
C4 C3 H3B 109.3
C2 C3 H3B 109.3
H3A C3 H3B 107.9
O11 C4 C9 122.6(3)
O11 C4 C3 122.8(3)
C9 C4 C3 114.5(3)
C6 C5 C9 121.2(3)
C6 C5 H5 119.4
C9 C5 H5 119.4
C5 C6 C7 119.8(3)
C5 C6 H6 120.1
C7 C6 H6 120.1
C8 C7 C6 120.3(3)
C8 C7 H7 119.8
C6 C7 H7 119.8
C7 C8 C10 119.4(3)
C7 C8 H8 120.3
C10 C8 H8 120.3
C10 C9 C5 118.5(3)
C10 C9 C4 120.4(3)
C5 C9 C4 121.0(3)
O1 C10 C8 116.9(3)
O1 C10 C9 122.4(3)
C8 C10 C9 120.7(3)
C13 C12 C17 118.1(3)
C13 C12 C2 120.6(3)
C17 C12 C2 121.3(3)
C12 C13 C14 121.2(4)
C12 C13 H13 119.4
C14 C13 H13 119.4
C15 C14 C13 118.2(4)
C15 C14 H14 120.9
C13 C14 H14 120.9
C16 C15 C14 123.2(3)
C16 C15 F18 118.5(4)
C14 C15 F18 118.3(4)
C15 C16 C17 117.8(3)
C15 C16 H16 121.1
C17 C16 H16 121.1
C12 C17 C16 121.4(3)
C12 C17 H17 119.3
C16 C17 H17 119.3

loop_
_geom_bond_atom_site_label_1
_geom_bond_atom_site_label_2
_geom_bond_distance
O1 C10 1.373(3)
O1 C2 1.449(3)
C2 C12 1.497(4)
C2 C3 1.512(4)
C2 H2 0.9800
C3 C4 1.497(4)
C3 H3A 0.9700
C3 H3B 0.9700
C4 O11 1.217(3)
C4 C9 1.479(4)
C5 C6 1.360(5)
C5 C9 1.390(4)
C5 H5 0.9300
C6 C7 1.389(5)
C6 H6 0.9300
C7 C8 1.378(4)
C7 H7 0.9300
C8 C10 1.386(4)
C8 H8 0.9300
C9 C10 1.388(4)
C12 C13 1.372(4)
C12 C17 1.386(4)
C13 C14 1.384(5)
C13 H13 0.9300
C14 C15 1.361(5)
C14 H14 0.9300
C15 C16 1.350(5)
C15 F18 1.367(4)
C16 C17 1.387(4)
C16 H16 0.9300
C17 H17 0.9300

loop_
_geom_hbond_atom_site_label_D
_geom_hbond_atom_site_label_H
_geom_hbond_atom_site_label_A
_geom_hbond_site_symmetry_A
_geom_hbond_distance_DH
_geom_hbond_distance_HA
_geom_hbond_distance_DA
_geom_hbond_angle_DHA
_geom_hbond_publ_flag
C2 H2 O11 3_655 0.98 2.48 3.280(4) 139 y
C3 H3A Cg1 1_565 0.97 2.78 3.695(3) 157 y

loop_
_geom_torsion_atom_site_label_1
_geom_torsion_atom_site_label_2
_geom_torsion_atom_site_label_3
_geom_torsion_atom_site_label_4
_geom_torsion
C10 O1 C2 C12 179.8(2)
C10 O1 C2 C3 55.5(3)
O1 C2 C3 C4 -57.2(3)
C12 C2 C3 C4 -179.0(3)
C2 C3 C4 O11 -152.0(3)
C2 C3 C4 C9 28.3(4)
C9 C5 C6 C7 2.0(5)
C5 C6 C7 C8 -1.5(5)
C6 C7 C8 C10 -0.8(5)
C6 C5 C9 C10 -0.2(5)
C6 C5 C9 C4 -177.0(3)
O11 C4 C9 C10 -177.1(3)
C3 C4 C9 C10 2.6(4)
O11 C4 C9 C5 -0.3(5)
C3 C4 C9 C5 179.4(3)
C2 O1 C10 C8 155.0(3)
C2 O1 C10 C9 -24.7(4)
C7 C8 C10 O1 -177.1(3)
C7 C8 C10 C9 2.6(5)
C5 C9 C10 O1 177.6(3)
C4 C9 C10 O1 -5.6(4)
C5 C9 C10 C8 -2.1(4)
C4 C9 C10 C8 174.7(3)
O1 C2 C12 C13 136.3(3)
C3 C2 C12 C13 -101.4(3)
O1 C2 C12 C17 -46.7(3)
C3 C2 C12 C17 75.5(4)
C17 C12 C13 C14 -0.7(5)
C2 C12 C13 C14 176.4(3)
C12 C13 C14 C15 -0.1(6)
C13 C14 C15 C16 0.9(6)
C13 C14 C15 F18 -179.7(3)
C14 C15 C16 C17 -1.0(5)
F18 C15 C16 C17 179.6(3)
C13 C12 C17 C16 0.6(5)
C2 C12 C17 C16 -176.4(3)
C15 C16 C17 C12 0.2(5)

loop_
_cod_related_entry_id
_cod_related_entry_database
_cod_related_entry_code
1 ChemSpider 9207232
